data_4081214
loop_
_publ_author_name
'Sakaba, Hiroyuki'
'Arai, Yasuhiro'
'Suganuma, Kensei'
'Kwon, Eunsang'

_publ_section_title
;
 Synthesis, Structure, and Reactivity of Tungsten Acetylide--Germylene
 Complexes
;
_journal_issue 18
_journal_name_full Organometallics
_journal_page_first 5038
_journal_paper_doi 10.1021/om4000264
_journal_volume 32
_journal_year 2013
_chemical_formula_moiety 'C32 H40 Ge O3 Si W'
_chemical_formula_sum 'C32 H40 Ge O3 Si W'
_chemical_formula_weight 757.19
_space_group_IT_number 14
_symmetry_cell_setting monoclinic
_symmetry_Int_Tables_number 14
_symmetry_space_group_name_Hall '-P 2ybc'
_symmetry_space_group_name_H-M 'P 1 21/c 1'
_atom_sites_solution_hydrogens geom
_atom_sites_solution_primary direct
_atom_sites_solution_secondary difmap
_cell_angle_alpha 90.0000
_cell_angle_beta 114.918(4)
_cell_angle_gamma 90.0000
_cell_formula_units_Z 4
_cell_length_a 19.491(5)
_cell_length_b 8.503(2)
_cell_length_c 20.556(5)
_cell_measurement_reflns_used 9897
_cell_measurement_temperature 173
_cell_measurement_theta_max 30.27
_cell_measurement_theta_min 2.40
_cell_volume 3089.7(13)
_computing_cell_refinement CrystalClear
_computing_data_collection 'CrystalClear (Rigaku/MSC Inc., 2006)'
_computing_data_reduction CrystalClear
_computing_molecular_graphics 'CrystalStructure 4.0'
_computing_publication_material 'CrystalStructure 4.0 (Rigaku, 2010)'
_computing_structure_refinement 'SHELXL97 (Sheldrick, 2008)'
_computing_structure_solution 'SHELXS97 (Sheldrick, 2008)'
_diffrn_ambient_temperature 173
_diffrn_detector_area_resol_mean 7.314
_diffrn_measured_fraction_theta_full 0.997
_diffrn_measured_fraction_theta_max 0.997
_diffrn_measurement_device_type 'Rigaku Saturn70'
_diffrn_measurement_method \w
_diffrn_radiation_type 'Mo K\a'
_diffrn_radiation_wavelength 0.71070
_diffrn_reflns_av_R_equivalents 0.0392
_diffrn_reflns_limit_h_max 25
_diffrn_reflns_limit_h_min -25
_diffrn_reflns_limit_k_max 11
_diffrn_reflns_limit_k_min -11
_diffrn_reflns_limit_l_max 26
_diffrn_reflns_limit_l_min -26
_diffrn_reflns_number 44278
_diffrn_reflns_theta_full 27.50
_diffrn_reflns_theta_max 27.50
_diffrn_standards_number 0
_exptl_absorpt_coefficient_mu 4.765
_exptl_absorpt_correction_T_max 0.538
_exptl_absorpt_correction_T_min 0.377
_exptl_absorpt_correction_type numerical
_exptl_absorpt_process_details 'NUMABS (Rigaku, 1999)'
_exptl_crystal_colour red
_exptl_crystal_density_diffrn 1.628
_exptl_crystal_density_method 'not measured'
_exptl_crystal_description prism
_exptl_crystal_F_000 1504.00
_exptl_crystal_size_max 0.250
_exptl_crystal_size_mid 0.130
_exptl_crystal_size_min 0.130
_refine_diff_density_max 1.870
_refine_diff_density_min -0.680
_refine_ls_extinction_method none
_refine_ls_goodness_of_fit_ref 1.111
_refine_ls_hydrogen_treatment constr
_refine_ls_number_parameters 343
_refine_ls_number_reflns 7071
_refine_ls_number_restraints 0
_refine_ls_R_factor_gt 0.0247
_refine_ls_shift/su_max 0.002
_refine_ls_structure_factor_coef Fsqd
_refine_ls_weighting_details 'w = 1/[\s^2^(Fo^2^)+(0.0318P)^2^+3.5391P] where P=(Fo^2^+2Fc^2^)/3'
_refine_ls_weighting_scheme calc
_refine_ls_wR_factor_ref 0.0614
_reflns_number_gt 6640
_reflns_number_total 7074
_reflns_threshold_expression F^2^>2.0\s(F^2^)
_cod_data_source_file om4000264_si_002.cif
_cod_data_source_block complex8a
_cod_original_cell_volume 3089.8(13)
_cod_database_code 4081214

loop_
_symmetry_equiv_pos_site_id
_symmetry_equiv_pos_as_xyz
1 +X,+Y,+Z
2 -X,1/2+Y,1/2-Z
3 -X,-Y,-Z
4 +X,1/2-Y,1/2+Z

loop_
_atom_site_label
_atom_site_type_symbol
_atom_site_fract_x
_atom_site_fract_y
_atom_site_fract_z
_atom_site_U_iso_or_equiv
_atom_site_adp_type
_atom_site_occupancy
_atom_site_symmetry_multiplicity
_atom_site_calc_flag
_atom_site_refinement_flags
W1 W 0.274482(5) 0.354806(11) 0.411177(5) 0.01731(4) Uani 1.0 4 d .
Ge1 Ge 0.276479(15) 0.25927(3) 0.535997(14) 0.01920(6) Uani 1.0 4 d .
Si1 Si 0.02574(4) 0.34715(9) 0.36084(4) 0.02192(15) Uani 1.0 4 d .
O1 O 0.20706(11) 0.1091(3) 0.52810(11) 0.0258(4) Uani 1.0 4 d .
O2 O 0.19133(16) 0.6764(3) 0.36030(16) 0.0477(7) Uani 1.0 4 d .
O3 O 0.38431(14) 0.5800(3) 0.53015(13) 0.0432(6) Uani 1.0 4 d .
C1 C 0.17960(14) 0.3012(3) 0.41768(14) 0.0193(5) Uani 1.0 4 d .
C2 C 0.11816(14) 0.2517(3) 0.42279(13) 0.0184(5) Uani 1.0 4 d .
C3 C 0.12881(15) 0.1318(4) 0.48291(15) 0.0224(6) Uani 1.0 4 d .
C4 C 0.02697(19) 0.3830(5) 0.27204(17) 0.0371(8) Uani 1.0 4 d .
C5 C 0.0181(2) 0.5394(5) 0.4009(2) 0.0438(9) Uani 1.0 4 d .
C6 C -0.05844(16) 0.2213(5) 0.34596(19) 0.0369(8) Uani 1.0 4 d .
C7 C 0.09756(17) -0.0290(4) 0.45041(17) 0.0313(7) Uani 1.0 4 d .
C8 C 0.09073(17) 0.1917(5) 0.52967(17) 0.0342(7) Uani 1.0 4 d .
C9 C 0.36695(15) 0.1407(3) 0.59700(15) 0.0216(6) Uani 1.0 4 d .
C10 C 0.36222(16) -0.0200(4) 0.60896(16) 0.0284(6) Uani 1.0 4 d .
C11 C 0.42540(19) -0.1034(4) 0.65492(18) 0.0356(7) Uani 1.0 4 d .
C12 C 0.49408(18) -0.0272(5) 0.68977(18) 0.0383(8) Uani 1.0 4 d .
C13 C 0.50004(18) 0.1318(4) 0.67841(19) 0.0356(8) Uani 1.0 4 d .
C14 C 0.43664(16) 0.2148(4) 0.63180(16) 0.0295(6) Uani 1.0 4 d .
C15 C 0.26702(14) 0.4316(4) 0.59521(14) 0.0213(5) Uani 1.0 4 d .
C16 C 0.30449(15) 0.4200(4) 0.66982(15) 0.0244(6) Uani 1.0 4 d .
C17 C 0.30242(17) 0.5418(4) 0.71376(16) 0.0298(6) Uani 1.0 4 d .
C18 C 0.26208(18) 0.6771(4) 0.68358(18) 0.0337(7) Uani 1.0 4 d .
C19 C 0.22451(19) 0.6919(4) 0.61003(19) 0.0353(7) Uani 1.0 4 d .
C20 C 0.22687(17) 0.5692(4) 0.56594(17) 0.0296(6) Uani 1.0 4 d .
C21 C 0.22394(17) 0.5594(4) 0.38075(16) 0.0283(6) Uani 1.0 4 d .
C22 C 0.34289(16) 0.4963(4) 0.48753(16) 0.0268(6) Uani 1.0 4 d .
C23 C 0.25096(16) 0.1529(3) 0.32493(15) 0.0225(6) Uani 1.0 4 d .
C24 C 0.31712(15) 0.1072(4) 0.38686(15) 0.0218(6) Uani 1.0 4 d .
C25 C 0.37443(15) 0.2222(4) 0.39775(15) 0.0255(6) Uani 1.0 4 d .
C26 C 0.34429(16) 0.3375(4) 0.34236(16) 0.0254(6) Uani 1.0 4 d .
C27 C 0.26756(15) 0.2941(4) 0.29728(14) 0.0232(6) Uani 1.0 4 d .
C28 C 0.17939(16) 0.0577(4) 0.29164(17) 0.0312(7) Uani 1.0 4 d .
C29 C 0.32736(19) -0.0448(4) 0.42687(17) 0.0324(7) Uani 1.0 4 d .
C30 C 0.45533(16) 0.2134(5) 0.45405(18) 0.0358(7) Uani 1.0 4 d .
C31 C 0.3882(2) 0.4703(5) 0.3290(2) 0.0418(8) Uani 1.0 4 d .
C32 C 0.2158(2) 0.3758(4) 0.22903(17) 0.0357(8) Uani 1.0 4 d .
H1A H 0.0232 0.2824 0.2475 0.0446 Uiso 1.0 4 calc R
H2B H 0.0743 0.4355 0.2789 0.0446 Uiso 1.0 4 calc R
H3C H -0.0159 0.4500 0.2430 0.0446 Uiso 1.0 4 calc R
H4B H -0.0286 0.5926 0.3690 0.0526 Uiso 1.0 4 calc R
H5C H 0.0617 0.6053 0.4072 0.0526 Uiso 1.0 4 calc R
H6A H 0.0172 0.5214 0.4476 0.0526 Uiso 1.0 4 calc R
H7A H -0.1047 0.2759 0.3140 0.0442 Uiso 1.0 4 calc R
H8B H -0.0604 0.2005 0.3920 0.0442 Uiso 1.0 4 calc R
H9C H -0.0543 0.1215 0.3240 0.0442 Uiso 1.0 4 calc R
H10C H 0.0438 -0.0189 0.4180 0.0376 Uiso 1.0 4 calc R
H11A H 0.1035 -0.1032 0.4889 0.0376 Uiso 1.0 4 calc R
H12B H 0.1254 -0.0677 0.4235 0.0376 Uiso 1.0 4 calc R
H13C H 0.0362 0.2021 0.5005 0.0411 Uiso 1.0 4 calc R
H14A H 0.1119 0.2945 0.5498 0.0411 Uiso 1.0 4 calc R
H15B H 0.0997 0.1171 0.5687 0.0411 Uiso 1.0 4 calc R
H16 H 0.3152 -0.0729 0.5854 0.0341 Uiso 1.0 4 calc R
H17 H 0.4215 -0.2127 0.6624 0.0427 Uiso 1.0 4 calc R
H18 H 0.5372 -0.0840 0.7215 0.0460 Uiso 1.0 4 calc R
H19 H 0.5472 0.1842 0.7023 0.0427 Uiso 1.0 4 calc R
H20 H 0.4411 0.3236 0.6237 0.0354 Uiso 1.0 4 calc R
H21 H 0.3319 0.3270 0.6908 0.0293 Uiso 1.0 4 calc R
H22 H 0.3286 0.5325 0.7644 0.0358 Uiso 1.0 4 calc R
H23 H 0.2602 0.7603 0.7137 0.0404 Uiso 1.0 4 calc R
H24 H 0.1972 0.7852 0.5895 0.0423 Uiso 1.0 4 calc R
H25 H 0.2008 0.5796 0.5153 0.0355 Uiso 1.0 4 calc R
H26A H 0.1894 -0.0392 0.2713 0.0374 Uiso 1.0 4 calc R
H27B H 0.1405 0.1192 0.2536 0.0374 Uiso 1.0 4 calc R
H28C H 0.1617 0.0313 0.3284 0.0374 Uiso 1.0 4 calc R
H29A H 0.2778 -0.0856 0.4203 0.0389 Uiso 1.0 4 calc R
H30B H 0.3585 -0.0268 0.4780 0.0389 Uiso 1.0 4 calc R
H31C H 0.3524 -0.1213 0.4085 0.0389 Uiso 1.0 4 calc R
H32A H 0.4895 0.2015 0.4305 0.0430 Uiso 1.0 4 calc R
H33B H 0.4610 0.1229 0.4854 0.0430 Uiso 1.0 4 calc R
H34C H 0.4679 0.3101 0.4827 0.0430 Uiso 1.0 4 calc R
H35A H 0.4092 0.5380 0.3715 0.0501 Uiso 1.0 4 calc R
H36B H 0.3544 0.5322 0.2877 0.0501 Uiso 1.0 4 calc R
H37C H 0.4294 0.4270 0.3192 0.0501 Uiso 1.0 4 calc R
H38A H 0.1630 0.3519 0.2189 0.0428 Uiso 1.0 4 calc R
H39B H 0.2267 0.3389 0.1892 0.0428 Uiso 1.0 4 calc R
H40C H 0.2239 0.4897 0.2347 0.0428 Uiso 1.0 4 calc R

loop_
_atom_site_aniso_label
_atom_site_aniso_U_11
_atom_site_aniso_U_22
_atom_site_aniso_U_33
_atom_site_aniso_U_12
_atom_site_aniso_U_13
_atom_site_aniso_U_23
W1 0.01607(6) 0.01663(6) 0.01859(6) -0.00282(3) 0.00669(4) 0.00014(3)
Ge1 0.01612(12) 0.02053(13) 0.01715(13) -0.00085(10) 0.00329(10) 0.00116(10)
Si1 0.0166(4) 0.0248(4) 0.0225(4) 0.0029(3) 0.0064(3) 0.0018(3)
O1 0.0194(9) 0.0267(10) 0.0252(10) -0.0041(8) 0.0034(8) 0.0077(9)
O2 0.0525(16) 0.0192(11) 0.0641(18) 0.0062(11) 0.0174(14) 0.0084(11)
O3 0.0398(13) 0.0446(14) 0.0423(14) -0.0233(12) 0.0144(11) -0.0141(12)
C1 0.0208(12) 0.0165(12) 0.0175(12) 0.0017(10) 0.0049(10) 0.0006(10)
C2 0.0167(12) 0.0198(12) 0.0173(12) 0.0001(10) 0.0059(10) -0.0003(10)
C3 0.0182(13) 0.0265(14) 0.0199(13) -0.0018(10) 0.0057(11) 0.0033(10)
C4 0.0284(16) 0.054(2) 0.0268(16) 0.0108(14) 0.0091(13) 0.0123(15)
C5 0.045(2) 0.0376(19) 0.0407(19) 0.0156(16) 0.0102(16) -0.0052(15)
C6 0.0168(13) 0.046(2) 0.0401(18) -0.0007(13) 0.0046(13) 0.0069(15)
C7 0.0245(14) 0.0266(15) 0.0332(16) -0.0070(12) 0.0027(12) 0.0061(12)
C8 0.0256(15) 0.0502(19) 0.0287(16) -0.0009(14) 0.0131(13) 0.0054(15)
C9 0.0174(12) 0.0263(14) 0.0181(13) 0.0018(10) 0.0045(11) 0.0008(10)
C10 0.0252(14) 0.0290(15) 0.0258(14) 0.0002(12) 0.0056(12) 0.0031(12)
C11 0.0363(17) 0.0335(16) 0.0322(17) 0.0087(14) 0.0098(14) 0.0080(14)
C12 0.0270(15) 0.0464(19) 0.0324(17) 0.0126(14) 0.0036(13) 0.0073(15)
C13 0.0193(14) 0.0440(19) 0.0340(18) 0.0017(12) 0.0021(13) -0.0040(14)
C14 0.0225(14) 0.0286(15) 0.0302(16) 0.0001(12) 0.0041(12) -0.0002(12)
C15 0.0180(12) 0.0255(14) 0.0209(13) -0.0022(10) 0.0088(10) -0.0008(10)
C16 0.0211(13) 0.0284(15) 0.0239(14) -0.0027(11) 0.0097(11) 0.0023(11)
C17 0.0271(14) 0.0390(17) 0.0244(14) -0.0069(13) 0.0118(12) -0.0047(13)
C18 0.0333(16) 0.0337(16) 0.0369(18) -0.0049(13) 0.0177(14) -0.0122(14)
C19 0.0359(17) 0.0307(16) 0.0413(18) 0.0073(14) 0.0183(15) 0.0019(15)
C20 0.0296(15) 0.0327(16) 0.0252(14) 0.0043(12) 0.0103(12) 0.0023(12)
C21 0.0293(14) 0.0227(14) 0.0318(15) -0.0070(12) 0.0118(12) 0.0000(12)
C22 0.0248(13) 0.0270(15) 0.0281(15) -0.0065(11) 0.0107(12) -0.0015(12)
C23 0.0225(13) 0.0231(14) 0.0218(14) 0.0004(10) 0.0093(11) -0.0040(10)
C24 0.0219(13) 0.0226(13) 0.0224(13) 0.0011(11) 0.0108(11) -0.0000(11)
C25 0.0197(13) 0.0323(15) 0.0269(14) -0.0007(11) 0.0120(11) -0.0010(12)
C26 0.0243(14) 0.0303(15) 0.0261(14) -0.0041(11) 0.0151(12) 0.0009(11)
C27 0.0237(13) 0.0273(14) 0.0181(13) 0.0002(11) 0.0083(11) 0.0038(11)
C28 0.0238(14) 0.0325(16) 0.0336(16) -0.0056(12) 0.0086(12) -0.0113(13)
C29 0.0404(17) 0.0245(15) 0.0325(16) 0.0042(13) 0.0157(14) 0.0021(12)
C30 0.0175(13) 0.051(2) 0.0362(17) 0.0057(13) 0.0083(13) -0.0008(15)
C31 0.0418(19) 0.047(2) 0.045(2) -0.0133(16) 0.0264(16) 0.0054(16)
C32 0.0398(18) 0.0403(18) 0.0232(15) 0.0092(14) 0.0096(14) 0.0072(13)

loop_
_atom_type_symbol
_atom_type_description
_atom_type_scat_dispersion_real
_atom_type_scat_dispersion_imag
_atom_type_scat_source
C C 0.0033 0.0016
;
International Tables for Crystallography
(1992, Vol. C, Tables 4.2.6.8 and 6.1.1.4)
;
H H 0.0000 0.0000
;
International Tables for Crystallography
(1992, Vol. C, Table 6.1.1.4)
;
Ge Ge 0.1547 1.8001
;
International Tables for Crystallography
(1992, Vol. C, Tables 4.2.6.8 and 6.1.1.4)
;
O O 0.0106 0.0060
;
International Tables for Crystallography
(1992, Vol. C, Tables 4.2.6.8 and 6.1.1.4)
;
Si Si 0.0817 0.0704
;
International Tables for Crystallography
(1992, Vol. C, Tables 4.2.6.8 and 6.1.1.4)
;
W W -0.8490 6.8722
;
International Tables for Crystallography
(1992, Vol. C, Tables 4.2.6.8 and 6.1.1.4)
;

loop_
_geom_angle_atom_site_label_1
_geom_angle_atom_site_label_2
_geom_angle_atom_site_label_3
_geom_angle
_geom_angle_publ_flag
Ge1 W1 C1 59.85(8) yes
Ge1 W1 C21 112.11(11) yes
Ge1 W1 C22 72.04(11) yes
Ge1 W1 C23 114.67(8) yes
Ge1 W1 C24 93.85(8) yes
Ge1 W1 C25 106.68(8) yes
Ge1 W1 C26 141.43(7) yes
Ge1 W1 C27 149.54(8) yes
C1 W1 C21 82.36(13) yes
C1 W1 C22 115.21(14) yes
C1 W1 C23 89.53(12) yes
C1 W1 C24 103.29(11) yes
C1 W1 C25 137.98(11) yes
C1 W1 C26 146.04(10) yes
C1 W1 C27 110.93(11) yes
C21 W1 C22 78.14(11) yes
C21 W1 C23 119.33(11) yes
C21 W1 C24 152.07(12) yes
C21 W1 C25 135.34(14) yes
C21 W1 C26 101.76(14) yes
C21 W1 C27 93.82(13) yes
C22 W1 C23 152.38(13) yes
C22 W1 C24 121.52(11) yes
C22 W1 C25 93.99(12) yes
C22 W1 C26 98.52(13) yes
C22 W1 C27 131.37(13) yes
C23 W1 C24 35.00(9) yes
C23 W1 C25 58.44(10) yes
C23 W1 C26 58.78(11) yes
C23 W1 C27 35.13(11) yes
C24 W1 C25 34.96(11) yes
C24 W1 C26 58.52(11) yes
C24 W1 C27 58.45(10) yes
C25 W1 C26 35.30(10) yes
C25 W1 C27 58.83(10) yes
C26 W1 C27 35.68(10) yes
W1 Ge1 O1 114.72(7) yes
W1 Ge1 C1 45.13(8) yes
W1 Ge1 C9 114.56(11) yes
W1 Ge1 C15 113.62(9) yes
O1 Ge1 C1 77.01(9) yes
O1 Ge1 C9 97.54(11) yes
O1 Ge1 C15 108.61(12) yes
C1 Ge1 C9 147.01(12) yes
C1 Ge1 C15 106.18(10) yes
C9 Ge1 C15 106.37(11) yes
C2 Si1 C4 109.14(16) yes
C2 Si1 C5 107.99(13) yes
C2 Si1 C6 112.59(14) yes
C4 Si1 C5 109.02(18) yes
C4 Si1 C6 107.81(16) yes
C5 Si1 C6 110.24(19) yes
Ge1 O1 C3 121.00(18) yes
W1 C1 Ge1 75.02(8) yes
W1 C1 C2 174.7(3) yes
Ge1 C1 C2 103.07(19) yes
Si1 C2 C1 116.7(2) yes
Si1 C2 C3 126.1(3) yes
C1 C2 C3 117.0(3) yes
O1 C3 C2 110.9(3) yes
O1 C3 C7 106.5(3) yes
O1 C3 C8 107.8(3) yes
C2 C3 C7 110.2(3) yes
C2 C3 C8 110.2(3) yes
C7 C3 C8 111.3(3) yes
Ge1 C9 C10 120.49(19) yes
Ge1 C9 C14 121.1(2) yes
C10 C9 C14 118.3(3) yes
C9 C10 C11 120.9(3) yes
C10 C11 C12 119.9(4) yes
C11 C12 C13 120.1(3) yes
C12 C13 C14 119.8(3) yes
C9 C14 C13 121.0(3) yes
Ge1 C15 C16 119.1(2) yes
Ge1 C15 C20 122.7(3) yes
C16 C15 C20 118.1(3) yes
C15 C16 C17 121.2(3) yes
C16 C17 C18 119.7(3) yes
C17 C18 C19 120.4(4) yes
C18 C19 C20 119.7(3) yes
C15 C20 C19 120.8(3) yes
W1 C21 O2 176.8(3) yes
W1 C22 O3 177.1(4) yes
W1 C23 C24 73.37(17) yes
W1 C23 C27 71.48(16) yes
W1 C23 C28 125.4(3) yes
C24 C23 C27 108.2(3) yes
C24 C23 C28 125.0(3) yes
C27 C23 C28 126.5(3) yes
W1 C24 C23 71.64(17) yes
W1 C24 C25 71.49(18) yes
W1 C24 C29 128.4(3) yes
C23 C24 C25 107.8(3) yes
C23 C24 C29 125.7(3) yes
C25 C24 C29 126.1(3) yes
W1 C25 C24 73.55(19) yes
W1 C25 C26 71.53(19) yes
W1 C25 C30 125.3(3) yes
C24 C25 C26 108.2(3) yes
C24 C25 C30 125.4(3) yes
C26 C25 C30 126.1(3) yes
W1 C26 C25 73.2(2) yes
W1 C26 C27 72.2(2) yes
W1 C26 C31 125.4(3) yes
C25 C26 C27 107.7(3) yes
C25 C26 C31 125.7(3) yes
C27 C26 C31 126.2(3) yes
W1 C27 C23 73.39(18) yes
W1 C27 C26 72.13(19) yes
W1 C27 C32 124.2(3) yes
C23 C27 C26 108.0(3) yes
C23 C27 C32 125.7(3) yes
C26 C27 C32 126.1(3) yes
Si1 C4 H1A 109.462 no
Si1 C4 H2B 109.472 no
Si1 C4 H3C 109.473 no
H1A C4 H2B 109.476 no
H1A C4 H3C 109.474 no
H2B C4 H3C 109.470 no
Si1 C5 H4B 109.474 no
Si1 C5 H5C 109.471 no
Si1 C5 H6A 109.472 no
H4B C5 H5C 109.469 no
H4B C5 H6A 109.467 no
H5C C5 H6A 109.473 no
Si1 C6 H7A 109.472 no
Si1 C6 H8B 109.473 no
Si1 C6 H9C 109.478 no
H7A C6 H8B 109.466 no
H7A C6 H9C 109.469 no
H8B C6 H9C 109.469 no
C3 C7 H10C 109.475 no
C3 C7 H11A 109.475 no
C3 C7 H12B 109.465 no
H10C C7 H11A 109.467 no
H10C C7 H12B 109.471 no
H11A C7 H12B 109.475 no
C3 C8 H13C 109.470 no
C3 C8 H14A 109.460 no
C3 C8 H15B 109.469 no
H13C C8 H14A 109.479 no
H13C C8 H15B 109.475 no
H14A C8 H15B 109.475 no
C9 C10 H16 119.568 no
C11 C10 H16 119.560 no
C10 C11 H17 120.018 no
C12 C11 H17 120.036 no
C11 C12 H18 119.965 no
C13 C12 H18 119.953 no
C12 C13 H19 120.104 no
C14 C13 H19 120.113 no
C9 C14 H20 119.507 no
C13 C14 H20 119.525 no
C15 C16 H21 119.416 no
C17 C16 H21 119.430 no
C16 C17 H22 120.123 no
C18 C17 H22 120.134 no
C17 C18 H23 119.815 no
C19 C18 H23 119.815 no
C18 C19 H24 120.123 no
C20 C19 H24 120.131 no
C15 C20 H25 119.577 no
C19 C20 H25 119.574 no
C23 C28 H26A 109.476 no
C23 C28 H27B 109.476 no
C23 C28 H28C 109.472 no
H26A C28 H27B 109.477 no
H26A C28 H28C 109.477 no
H27B C28 H28C 109.449 no
C24 C29 H29A 109.463 no
C24 C29 H30B 109.469 no
C24 C29 H31C 109.479 no
H29A C29 H30B 109.475 no
H29A C29 H31C 109.469 no
H30B C29 H31C 109.473 no
C25 C30 H32A 109.472 no
C25 C30 H33B 109.475 no
C25 C30 H34C 109.467 no
H32A C30 H33B 109.465 no
H32A C30 H34C 109.477 no
H33B C30 H34C 109.471 no
C26 C31 H35A 109.465 no
C26 C31 H36B 109.470 no
C26 C31 H37C 109.473 no
H35A C31 H36B 109.472 no
H35A C31 H37C 109.470 no
H36B C31 H37C 109.477 no
C27 C32 H38A 109.465 no
C27 C32 H39B 109.473 no
C27 C32 H40C 109.473 no
H38A C32 H39B 109.474 no
H38A C32 H40C 109.464 no
H39B C32 H40C 109.479 no

loop_
_geom_bond_atom_site_label_1
_geom_bond_atom_site_label_2
_geom_bond_distance
_geom_bond_publ_flag
W1 Ge1 2.6760(7) yes
W1 C1 1.963(3) yes
W1 C21 1.967(3) yes
W1 C22 1.981(3) yes
W1 C23 2.370(3) yes
W1 C24 2.393(3) yes
W1 C25 2.366(4) yes
W1 C26 2.344(4) yes
W1 C27 2.345(4) yes
Ge1 O1 1.817(3) yes
Ge1 C1 2.395(3) yes
Ge1 C9 1.958(3) yes
Ge1 C15 1.963(3) yes
Si1 C2 1.895(3) yes
Si1 C4 1.861(4) yes
Si1 C5 1.864(4) yes
Si1 C6 1.873(4) yes
O1 C3 1.426(3) yes
O2 C21 1.159(4) yes
O3 C22 1.153(4) yes
C1 C2 1.315(5) yes
C2 C3 1.547(4) yes
C3 C7 1.531(4) yes
C3 C8 1.528(6) yes
C9 C10 1.398(4) yes
C9 C14 1.391(4) yes
C10 C11 1.390(4) yes
C11 C12 1.385(5) yes
C12 C13 1.385(5) yes
C13 C14 1.395(4) yes
C15 C16 1.397(4) yes
C15 C20 1.395(4) yes
C16 C17 1.386(5) yes
C17 C18 1.384(5) yes
C18 C19 1.380(5) yes
C19 C20 1.395(6) yes
C23 C24 1.432(4) yes
C23 C27 1.423(5) yes
C23 C28 1.505(4) yes
C24 C25 1.429(5) yes
C24 C29 1.499(5) yes
C25 C26 1.428(4) yes
C25 C30 1.514(4) yes
C26 C27 1.437(4) yes
C26 C31 1.510(6) yes
C27 C32 1.509(4) yes
C4 H1A 0.980 no
C4 H2B 0.980 no
C4 H3C 0.980 no
C5 H4B 0.980 no
C5 H5C 0.980 no
C5 H6A 0.980 no
C6 H7A 0.980 no
C6 H8B 0.980 no
C6 H9C 0.980 no
C7 H10C 0.980 no
C7 H11A 0.980 no
C7 H12B 0.980 no
C8 H13C 0.980 no
C8 H14A 0.980 no
C8 H15B 0.980 no
C10 H16 0.950 no
C11 H17 0.950 no
C12 H18 0.950 no
C13 H19 0.950 no
C14 H20 0.950 no
C16 H21 0.950 no
C17 H22 0.950 no
C18 H23 0.950 no
C19 H24 0.950 no
C20 H25 0.950 no
C28 H26A 0.980 no
C28 H27B 0.980 no
C28 H28C 0.980 no
C29 H29A 0.980 no
C29 H30B 0.980 no
C29 H31C 0.980 no
C30 H32A 0.980 no
C30 H33B 0.980 no
C30 H34C 0.980 no
C31 H35A 0.980 no
C31 H36B 0.980 no
C31 H37C 0.980 no
C32 H38A 0.980 no
C32 H39B 0.980 no
C32 H40C 0.980 no
